data_4320638
loop_
_publ_author_name
'Yen-Hsiang Liu'
'Hui-Lien Tsai'
'Yi-Long Lu'
'Yuh-Sheng Wen'
'Ju-Chun Wang'
'Kuang-Lieh Lu'

_publ_section_title
;
 Assembly of a Robust, Thermally Stable Porous Cobalt(II) Nicotinate
 Framework Based on a Dicobalt Carboxylate Unit
;
_journal_name_full 'Inorganic Chemistry'
_journal_page_first 6426
_journal_page_last 6431
_journal_paper_doi 10.1021/ic010528k
_journal_volume 40
_journal_year 2001
_chemical_formula_sum 'C24 H18 Co2 N4 O9'
_chemical_formula_weight 624.28
_chemical_name_systematic ?
_space_group_IT_number 2
_symmetry_cell_setting triclinic
_symmetry_Int_Tables_number 2
_symmetry_space_group_name_Hall '-P 1'
_symmetry_space_group_name_H-M 'P -1'
_atom_sites_solution_hydrogens geom
_atom_sites_solution_primary direct
_atom_sites_solution_secondary difmap
_audit_conform_dict_location ftp://ftp.iucr.org/pub/cif_core.dic
_audit_conform_dict_name cif_core.dic
_audit_conform_dict_version 2.2
_audit_creation_date 2001-05-01T09:10:46-00:00
_audit_creation_method 'WinGX routine CIF_UPDATE'
_cell_angle_alpha 107.06(2)
_cell_angle_beta 102.39(2)
_cell_angle_gamma 111.105(16)
_cell_formula_units_Z 2
_cell_length_a 10.507(3)
_cell_length_b 11.824(2)
_cell_length_c 14.113(3)
_cell_measurement_temperature 293(2)
_cell_volume 1459.5(7)
_computing_structure_refinement 'SHELXL-97 (Sheldrick, 1997)'
_diffrn_ambient_temperature 293(2)
_diffrn_measured_fraction_theta_full 1
_diffrn_measured_fraction_theta_max 1
_diffrn_radiation_monochromator graphite
_diffrn_radiation_type MoK\a
_diffrn_radiation_wavelength 0.71073
_diffrn_reflns_av_unetI/netI 0.0337
_diffrn_reflns_limit_h_max 11
_diffrn_reflns_limit_h_min -12
_diffrn_reflns_limit_k_max 14
_diffrn_reflns_limit_k_min 0
_diffrn_reflns_limit_l_max 16
_diffrn_reflns_limit_l_min -16
_diffrn_reflns_number 5123
_diffrn_reflns_theta_full 24.97
_diffrn_reflns_theta_max 24.97
_diffrn_reflns_theta_min 1.62
_exptl_absorpt_coefficient_mu 1.189
_exptl_absorpt_correction_type none
_exptl_crystal_density_diffrn 1.421
_exptl_crystal_density_method 'not measured'
_exptl_crystal_F_000 632
_refine_diff_density_max 0.959
_refine_diff_density_min -0.351
_refine_diff_density_rms 0.123
_refine_ls_extinction_coef 0.0027(10)
_refine_ls_extinction_expression Fc^*^=kFc[1+0.001xFc^2^\l^3^/sin(2\q)]^-1/4^
_refine_ls_extinction_method SHELXL
_refine_ls_goodness_of_fit_ref 1.119
_refine_ls_hydrogen_treatment mixed
_refine_ls_matrix_type full
_refine_ls_number_parameters 355
_refine_ls_number_reflns 5123
_refine_ls_number_restraints 0
_refine_ls_restrained_S_all 1.119
_refine_ls_R_factor_all 0.0603
_refine_ls_R_factor_gt 0.0435
_refine_ls_shift/su_max 0
_refine_ls_shift/su_mean 0
_refine_ls_structure_factor_coef Fsqd
_refine_ls_weighting_details 'calc w=1/[\s^2^(Fo^2^)+(0.0941P)^2^+1.4576P] where P=(Fo^2^+2Fc^2^)/3'
_refine_ls_weighting_scheme calc
_refine_ls_wR_factor_gt 0.149
_refine_ls_wR_factor_ref 0.1584
_reflns_number_gt 4015
_reflns_number_total 5123
_reflns_threshold_expression >2sigma(I)
_cod_data_source_file ic010528k_2.cif
_cod_data_source_block conico2
_cod_original_cell_volume 1459.5(6)
_cod_database_code 4320638

loop_
_symmetry_equiv_pos_as_xyz
'x, y, z'
'-x, -y, -z'

loop_
_atom_site_label
_atom_site_type_symbol
_atom_site_fract_x
_atom_site_fract_y
_atom_site_fract_z
_atom_site_U_iso_or_equiv
_atom_site_adp_type
_atom_site_occupancy
_atom_site_symmetry_multiplicity
_atom_site_calc_flag
_atom_site_refinement_flags
_atom_site_disorder_assembly
_atom_site_disorder_group
Co1 Co 0.19323(6) 0.49038(5) 0.21212(4) 0.02512(19) Uani 1 1 d . . .
Co2 Co 0.55007(6) 0.76927(5) 0.31098(4) 0.02503(19) Uani 1 1 d . . .
N11 N 0.7193(4) 0.7465(3) 0.2506(3) 0.0300(8) Uani 1 1 d . . .
N21 N 0.3333(4) 1.0184(3) 0.6320(3) 0.0309(8) Uani 1 1 d . . .
N31 N 0.1673(4) 0.3359(3) 0.2669(3) 0.0323(8) Uani 1 1 d . . .
N41 N 0.0372(4) 0.5724(3) -0.1566(3) 0.0290(8) Uani 1 1 d . . .
O11 O 0.8370(3) 0.6357(3) -0.0596(2) 0.0351(7) Uani 1 1 d . . .
O12 O 0.6096(4) 0.5872(4) -0.0696(3) 0.0578(11) Uani 1 1 d . . .
O21 O 0.2167(3) 0.6109(3) 0.3589(2) 0.0324(7) Uani 1 1 d . . .
O22 O 0.4009(3) 0.7992(3) 0.3810(2) 0.0362(7) Uani 1 1 d . . .
O31 O 0.3325(4) 0.2157(3) 0.5438(2) 0.0385(7) Uani 1 1 d . . .
O32 O 0.4039(4) 0.4302(3) 0.5760(3) 0.0582(11) Uani 1 1 d . . .
O41 O 0.2150(3) 0.6345(3) 0.1501(2) 0.0339(7) Uani 1 1 d . . .
O42 O 0.4429(3) 0.7523(3) 0.1619(2) 0.0319(7) Uani 1 1 d . . .
C11 C 0.8562(5) 0.7867(5) 0.3132(3) 0.0374(10) Uani 1 1 d . . .
H11A H 0.8802 0.822 0.3864 0.045 Uiso 1 1 calc R . .
C12 C 0.9628(5) 0.7780(5) 0.2740(4) 0.0405(11) Uani 1 1 d . . .
H12A H 1.0554 0.8029 0.32 0.049 Uiso 1 1 calc R . .
C13 C 0.9311(5) 0.7321(5) 0.1658(4) 0.0359(10) Uani 1 1 d . . .
H13A H 1.0031 0.7296 0.1379 0.043 Uiso 1 1 calc R . .
C14 C 0.7909(4) 0.6901(4) 0.1001(3) 0.0287(9) Uani 1 1 d . . .
C15 C 0.6891(4) 0.6983(4) 0.1464(3) 0.0315(9) Uani 1 1 d . . .
H15A H 0.5939 0.6684 0.1019 0.038 Uiso 1 1 calc R . .
C16 C 0.7427(4) 0.6337(4) -0.0195(3) 0.0314(9) Uani 1 1 d . . .
C21 C 0.2655(7) 0.9556(5) 0.6842(4) 0.0567(15) Uani 1 1 d . . .
H21B H 0.2637 1.0058 0.748 0.068 Uiso 1 1 calc R . .
C22 C 0.1984(10) 0.8211(6) 0.6482(6) 0.087(3) Uani 1 1 d . . .
H22A H 0.1485 0.7809 0.6856 0.104 Uiso 1 1 calc R . .
C23 C 0.2045(8) 0.7440(5) 0.5555(5) 0.0646(18) Uani 1 1 d . . .
H23A H 0.1592 0.6519 0.53 0.078 Uiso 1 1 calc R . .
C24 C 0.2793(5) 0.8070(4) 0.5023(3) 0.0306(9) Uani 1 1 d . . .
C25 C 0.3382(4) 0.9442(4) 0.5423(3) 0.0276(8) Uani 1 1 d . . .
H25A H 0.3837 0.987 0.5045 0.033 Uiso 1 1 calc R . .
C26 C 0.3006(4) 0.7330(4) 0.4057(3) 0.0274(9) Uani 1 1 d . . .
C31 C 0.0801(6) 0.2089(5) 0.2026(4) 0.0459(12) Uani 1 1 d . . .
H31A H 0.025 0.188 0.1333 0.055 Uiso 1 1 calc R . .
C32 C 0.0678(7) 0.1071(5) 0.2343(4) 0.0650(18) Uani 1 1 d . . .
H32A H 0.0058 0.0194 0.1873 0.078 Uiso 1 1 calc R . .
C33 C 0.1494(6) 0.1375(5) 0.3371(4) 0.0522(14) Uani 1 1 d . . .
H33A H 0.1437 0.0705 0.3603 0.063 Uiso 1 1 calc R . .
C34 C 0.2389(5) 0.2683(4) 0.4047(3) 0.0351(10) Uani 1 1 d . . .
C35 C 0.2442(4) 0.3642(4) 0.3668(3) 0.0316(9) Uani 1 1 d . . .
H35A H 0.304 0.4528 0.4128 0.038 Uiso 1 1 calc R . .
C36 C 0.3333(5) 0.3088(4) 0.5176(3) 0.0347(10) Uani 1 1 d . . .
C41 C 0.1204(5) 0.5731(5) -0.2167(4) 0.0419(11) Uani 1 1 d . . .
H41B H 0.0766 0.5462 -0.2894 0.05 Uiso 1 1 calc R . .
C42 C 0.2666(5) 0.6115(6) -0.1757(4) 0.0532(14) Uani 1 1 d . . .
H42A H 0.3203 0.6092 -0.2201 0.064 Uiso 1 1 calc R . .
C43 C 0.3344(5) 0.6542(5) -0.0671(4) 0.0434(12) Uani 1 1 d . . .
H43A H 0.4346 0.6839 -0.0374 0.052 Uiso 1 1 calc R . .
C44 C 0.2506(4) 0.6516(4) -0.0043(3) 0.0272(8) Uani 1 1 d . . .
C45 C 0.1029(4) 0.6087(4) -0.0532(3) 0.0282(9) Uani 1 1 d . . .
H45A H 0.0456 0.6049 -0.0112 0.034 Uiso 1 1 calc R . .
C46 C 0.3073(4) 0.6822(4) 0.1120(3) 0.0273(9) Uani 1 1 d . . .
O91 O 0.4263(3) 0.5580(3) 0.2576(2) 0.0302(6) Uani 1 1 d . . .
H91 H 0.4189 0.518 0.2117 0.05(2) Uiso 1 1 d R . .
H92 H 0.4739 0.5511 0.3101 0.07(2) Uiso 1 1 d R . .

loop_
_atom_site_aniso_label
_atom_site_aniso_U_11
_atom_site_aniso_U_22
_atom_site_aniso_U_33
_atom_site_aniso_U_23
_atom_site_aniso_U_13
_atom_site_aniso_U_12
Co1 0.0267(3) 0.0295(3) 0.0167(3) 0.0084(2) 0.0056(2) 0.0121(2)
Co2 0.0283(3) 0.0282(3) 0.0168(3) 0.0067(2) 0.0080(2) 0.0131(2)
N11 0.0291(18) 0.0342(19) 0.0221(17) 0.0061(14) 0.0070(14) 0.0150(15)
N21 0.039(2) 0.0304(18) 0.0261(18) 0.0105(15) 0.0172(16) 0.0159(16)
N31 0.0371(19) 0.0317(19) 0.0211(17) 0.0105(15) 0.0030(15) 0.0130(16)
N41 0.0292(18) 0.0367(19) 0.0212(17) 0.0128(15) 0.0088(14) 0.0142(15)
O11 0.0295(15) 0.0495(19) 0.0223(15) 0.0085(13) 0.0094(12) 0.0188(14)
O12 0.0363(19) 0.091(3) 0.0243(17) -0.0024(18) 0.0058(14) 0.0300(19)
O21 0.0384(16) 0.0277(15) 0.0237(14) 0.0071(12) 0.0118(13) 0.0096(13)
O22 0.0368(16) 0.0311(16) 0.0332(17) 0.0047(13) 0.0187(14) 0.0109(13)
O31 0.0517(19) 0.0379(17) 0.0249(15) 0.0160(13) 0.0084(14) 0.0197(15)
O32 0.071(3) 0.0346(19) 0.0352(19) 0.0111(15) -0.0135(17) 0.0103(18)
O41 0.0291(15) 0.0478(18) 0.0299(16) 0.0230(14) 0.0123(13) 0.0160(14)
O42 0.0274(15) 0.0434(17) 0.0235(14) 0.0136(13) 0.0073(12) 0.0155(13)
C11 0.038(2) 0.048(3) 0.020(2) 0.0094(19) 0.0078(18) 0.020(2)
C12 0.028(2) 0.058(3) 0.027(2) 0.010(2) 0.0024(18) 0.019(2)
C13 0.029(2) 0.045(3) 0.034(2) 0.011(2) 0.0128(18) 0.021(2)
C14 0.031(2) 0.029(2) 0.023(2) 0.0043(17) 0.0094(17) 0.0154(18)
C15 0.027(2) 0.034(2) 0.024(2) 0.0014(17) 0.0054(17) 0.0134(18)
C16 0.030(2) 0.037(2) 0.023(2) 0.0066(18) 0.0082(18) 0.0178(19)
C21 0.097(4) 0.040(3) 0.045(3) 0.016(2) 0.051(3) 0.028(3)
C22 0.161(7) 0.044(3) 0.082(5) 0.033(3) 0.096(5) 0.038(4)
C23 0.106(5) 0.030(3) 0.066(4) 0.019(3) 0.061(4) 0.021(3)
C24 0.035(2) 0.030(2) 0.026(2) 0.0096(17) 0.0144(18) 0.0139(19)
C25 0.029(2) 0.027(2) 0.023(2) 0.0083(16) 0.0085(16) 0.0110(17)
C26 0.028(2) 0.031(2) 0.024(2) 0.0110(17) 0.0098(17) 0.0146(18)
C31 0.054(3) 0.037(3) 0.026(2) 0.010(2) -0.003(2) 0.011(2)
C32 0.078(4) 0.033(3) 0.038(3) 0.007(2) -0.013(3) 0.002(3)
C33 0.065(3) 0.031(2) 0.036(3) 0.016(2) -0.002(2) 0.007(2)
C34 0.035(2) 0.037(2) 0.023(2) 0.0131(18) 0.0036(18) 0.0093(19)
C35 0.030(2) 0.031(2) 0.024(2) 0.0102(17) 0.0031(17) 0.0083(18)
C36 0.036(2) 0.039(3) 0.024(2) 0.0145(19) 0.0053(18) 0.014(2)
C41 0.040(3) 0.061(3) 0.025(2) 0.021(2) 0.012(2) 0.021(2)
C42 0.037(3) 0.094(4) 0.037(3) 0.034(3) 0.022(2) 0.028(3)
C43 0.028(2) 0.070(3) 0.036(3) 0.028(2) 0.013(2) 0.021(2)
C44 0.028(2) 0.029(2) 0.027(2) 0.0148(17) 0.0091(17) 0.0137(17)
C45 0.029(2) 0.035(2) 0.025(2) 0.0125(17) 0.0104(17) 0.0169(18)
C46 0.030(2) 0.030(2) 0.026(2) 0.0110(17) 0.0090(17) 0.0174(18)
O91 0.0348(16) 0.0321(15) 0.0192(15) 0.0063(13) 0.0058(12) 0.0161(13)

loop_
_atom_type_symbol
_atom_type_description
_atom_type_scat_dispersion_real
_atom_type_scat_dispersion_imag
_atom_type_scat_source
Co Co 0.3494 0.9721 'International Tables Vol C Tables 4.2.6.8 and 6.1.1.4'
N N 0.0061 0.0033 'International Tables Vol C Tables 4.2.6.8 and 6.1.1.4'
O O 0.0106 0.006 'International Tables Vol C Tables 4.2.6.8 and 6.1.1.4'
C C 0.0033 0.0016 'International Tables Vol C Tables 4.2.6.8 and 6.1.1.4'
H H 0 0 'International Tables Vol C Tables 4.2.6.8 and 6.1.1.4'

loop_
_geom_angle_atom_site_label_1
_geom_angle_atom_site_label_2
_geom_angle_atom_site_label_3
_geom_angle
_geom_angle_site_symmetry_1
_geom_angle_site_symmetry_3
_geom_angle_publ_flag
O21 Co1 O41 94.30(12) . . ?
O21 Co1 O11 178.48(11) . 2_665 ?
O41 Co1 O11 85.75(12) . 2_665 ?
O21 Co1 N31 88.68(13) . . ?
O41 Co1 N31 176.96(12) . . ?
O11 Co1 N31 91.25(13) 2_665 . ?
O21 Co1 N41 90.96(13) . 2_565 ?
O41 Co1 N41 87.46(12) . 2_565 ?
O11 Co1 N41 87.53(12) 2_665 2_565 ?
N31 Co1 N41 91.89(14) . 2_565 ?
O21 Co1 O91 91.71(12) . . ?
O41 Co1 O91 88.69(11) . . ?
O11 Co1 O91 89.81(12) 2_665 . ?
N31 Co1 O91 91.83(13) . . ?
N41 Co1 O91 175.47(12) 2_565 . ?
O31 Co2 O42 176.21(12) 2_666 . ?
O31 Co2 O22 86.58(13) 2_666 . ?
O42 Co2 O22 97.21(12) . . ?
O31 Co2 N21 88.61(13) 2_666 2_676 ?
O42 Co2 N21 91.61(13) . 2_676 ?
O22 Co2 N21 87.19(12) . 2_676 ?
O31 Co2 O91 91.09(12) 2_666 . ?
O42 Co2 O91 88.86(12) . . ?
O22 Co2 O91 90.12(12) . . ?
N21 Co2 O91 177.30(12) 2_676 . ?
O31 Co2 N11 89.27(13) 2_666 . ?
O42 Co2 N11 86.94(12) . . ?
O22 Co2 N11 175.42(12) . . ?
N21 Co2 N11 90.77(13) 2_676 . ?
O91 Co2 N11 91.91(12) . . ?
C15 N11 C11 117.0(4) . . ?
C15 N11 Co2 119.1(3) . . ?
C11 N11 Co2 123.7(3) . . ?
C21 N21 C25 117.4(4) . . ?
C21 N21 Co2 124.3(3) . 2_676 ?
C25 N21 Co2 118.1(3) . 2_676 ?
C31 N31 C35 117.8(4) . . ?
C31 N31 Co1 121.7(3) . . ?
C35 N31 Co1 120.4(3) . . ?
C45 N41 C41 117.0(4) . . ?
C45 N41 Co1 116.8(3) . 2_565 ?
C41 N41 Co1 126.1(3) . 2_565 ?
C16 O11 Co1 127.5(3) . 2_665 ?
C26 O21 Co1 125.3(3) . . ?
C26 O22 Co2 137.6(3) . . ?
C36 O31 Co2 127.6(3) . 2_666 ?
C46 O41 Co1 128.7(3) . . ?
C46 O42 Co2 123.6(3) . . ?
N11 C11 C12 122.9(4) . . ?
C11 C12 C13 119.3(4) . . ?
C14 C13 C12 118.6(4) . . ?
C13 C14 C15 118.1(4) . . ?
C13 C14 C16 123.2(4) . . ?
C15 C14 C16 118.7(4) . . ?
N11 C15 C14 123.9(4) . . ?
O11 C16 O12 125.5(4) . . ?
O11 C16 C14 118.0(4) . . ?
O12 C16 C14 116.5(4) . . ?
N21 C21 C22 122.8(5) . . ?
C21 C22 C23 119.8(5) . . ?
C24 C23 C22 118.5(5) . . ?
C23 C24 C25 117.5(4) . . ?
C23 C24 C26 122.5(4) . . ?
C25 C24 C26 120.0(4) . . ?
N21 C25 C24 123.9(4) . . ?
O22 C26 O21 127.0(4) . . ?
O22 C26 C24 116.7(4) . . ?
O21 C26 C24 116.2(4) . . ?
N31 C31 C32 122.8(4) . . ?
C31 C32 C33 118.9(5) . . ?
C34 C33 C32 118.9(5) . . ?
C33 C34 C35 118.5(4) . . ?
C33 C34 C36 121.8(4) . . ?
C35 C34 C36 119.6(4) . . ?
N31 C35 C34 123.1(4) . . ?
O32 C36 O31 126.2(4) . . ?
O32 C36 C34 117.7(4) . . ?
O31 C36 C34 116.1(4) . . ?
N41 C41 C42 122.7(4) . . ?
C41 C42 C43 119.4(4) . . ?
C44 C43 C42 118.8(4) . . ?
C43 C44 C45 117.7(4) . . ?
C43 C44 C46 124.1(4) . . ?
C45 C44 C46 118.1(4) . . ?
N41 C45 C44 124.3(4) . . ?
O41 C46 O42 125.9(4) . . ?
O41 C46 C44 116.6(3) . . ?
O42 C46 C44 117.6(4) . . ?
Co2 O91 Co1 113.65(13) . . ?

loop_
_geom_bond_atom_site_label_1
_geom_bond_atom_site_label_2
_geom_bond_distance
_geom_bond_site_symmetry_2
_geom_bond_publ_flag
Co1 O21 2.044(3) . ?
Co1 O41 2.098(3) . ?
Co1 O11 2.108(3) 2_665 ?
Co1 N31 2.138(4) . ?
Co1 N41 2.140(3) 2_565 ?
Co1 O91 2.160(3) . ?
Co2 O31 2.073(3) 2_666 ?
Co2 O42 2.075(3) . ?
Co2 O22 2.102(3) . ?
Co2 N21 2.151(4) 2_676 ?
Co2 O91 2.153(3) . ?
Co2 N11 2.195(3) . ?
N11 C15 1.330(5) . ?
N11 C11 1.338(6) . ?
N21 C21 1.328(6) . ?
N21 C25 1.336(5) . ?
N21 Co2 2.151(4) 2_676 ?
N31 C31 1.331(6) . ?
N31 C35 1.338(5) . ?
N41 C45 1.333(5) . ?
N41 C41 1.343(6) . ?
N41 Co1 2.140(3) 2_565 ?
O11 C16 1.238(5) . ?
O11 Co1 2.108(3) 2_665 ?
O12 C16 1.245(5) . ?
O21 C26 1.255(5) . ?
O22 C26 1.251(5) . ?
O31 C36 1.257(5) . ?
O31 Co2 2.073(3) 2_666 ?
O32 C36 1.252(6) . ?
O41 C46 1.248(5) . ?
O42 C46 1.261(5) . ?
C11 C12 1.372(6) . ?
C12 C13 1.380(6) . ?
C13 C14 1.376(6) . ?
C14 C15 1.385(6) . ?
C14 C16 1.509(6) . ?
C21 C22 1.360(8) . ?
C22 C23 1.387(8) . ?
C23 C24 1.378(6) . ?
C24 C25 1.387(6) . ?
C24 C26 1.499(6) . ?
C31 C32 1.376(7) . ?
C32 C33 1.382(7) . ?
C33 C34 1.374(7) . ?
C34 C35 1.377(6) . ?
C34 C36 1.512(6) . ?
C41 C42 1.364(7) . ?
C42 C43 1.390(7) . ?
C43 C44 1.375(6) . ?
C44 C45 1.382(6) . ?
C44 C46 1.502(6) . ?
